data_4517827
loop_
_publ_author_name
'Yu, Qiong'
'Yang, Hongwei'
'Imler, Gregory H.'
'Parrish, Damon A.'
'Cheng, Guangbin'
'Shreeve, Jean'ne M.'

_publ_section_title
;
 Derivatives of 3,6-Bis(3-aminofurazan-4-ylamino)-1,2,4,5-tetrazine:
 Excellent Energetic Properties with Lower Sensitivities.
;
_journal_name_full 'ACS applied materials &amp; interfaces'
_journal_paper_doi 10.1021/acsami.0c08526
_journal_year 2020
_chemical_formula_moiety 'C10 H6 N20 O18, 2(C H2 Cl2)'
_chemical_formula_sum 'C6 H5 Cl2 N10 O9'
_chemical_formula_weight 432.10
_space_group_crystal_system triclinic
_space_group_IT_number 2
_space_group_name_Hall '-P 1'
_space_group_name_H-M_alt 'P -1'
_atom_sites_solution_hydrogens mixed
_audit_creation_method SHELXL-2014/7
_cell_angle_alpha 86.144(6)
_cell_angle_beta 88.008(6)
_cell_angle_gamma 73.919(6)
_cell_formula_units_Z 2
_cell_length_a 6.2712(12)
_cell_length_b 8.2089(16)
_cell_length_c 15.652(3)
_cell_measurement_reflns_used 2560
_cell_measurement_temperature 173(2)
_cell_measurement_theta_max 25.32
_cell_measurement_theta_min 3.38
_cell_volume 772.4(3)
_computing_structure_refinement 'SHELXL-2014/7 (Sheldrick, 2014)'
_diffrn_ambient_temperature 173(2)
_diffrn_measured_fraction_theta_full 0.993
_diffrn_measured_fraction_theta_max 0.988
_diffrn_measurement_device_type 'PHOTON 100 CMOS detector'
_diffrn_measurement_method 'omega scan'
_diffrn_radiation_type MoK\a
_diffrn_radiation_wavelength 0.71073
_diffrn_reflns_av_R_equivalents 0.0451
_diffrn_reflns_av_unetI/netI 0.0515
_diffrn_reflns_Laue_measured_fraction_full 0.993
_diffrn_reflns_Laue_measured_fraction_max 0.988
_diffrn_reflns_limit_h_max 7
_diffrn_reflns_limit_h_min -7
_diffrn_reflns_limit_k_max 9
_diffrn_reflns_limit_k_min -9
_diffrn_reflns_limit_l_max 18
_diffrn_reflns_limit_l_min -18
_diffrn_reflns_number 8156
_diffrn_reflns_point_group_measured_fraction_full 0.993
_diffrn_reflns_point_group_measured_fraction_max 0.988
_diffrn_reflns_theta_full 25.242
_diffrn_reflns_theta_max 25.418
_diffrn_reflns_theta_min 2.967
_diffrn_source 'fine-focus sealed tube'
_exptl_absorpt_coefficient_mu 0.496
_exptl_absorpt_correction_T_max 0.7452
_exptl_absorpt_correction_T_min 0.6183
_exptl_absorpt_correction_type multi-scan
_exptl_absorpt_process_details 'SADABS (Bruker, 2014)'
_exptl_crystal_density_diffrn 1.858
_exptl_crystal_description plate
_exptl_crystal_F_000 434
_exptl_crystal_size_max 0.250
_exptl_crystal_size_mid 0.230
_exptl_crystal_size_min 0.130
_refine_diff_density_max 0.508
_refine_diff_density_min -0.450
_refine_diff_density_rms 0.099
_refine_ls_extinction_method none
_refine_ls_goodness_of_fit_ref 1.044
_refine_ls_hydrogen_treatment mixed
_refine_ls_matrix_type full
_refine_ls_number_parameters 275
_refine_ls_number_reflns 2814
_refine_ls_number_restraints 82
_refine_ls_restrained_S_all 1.033
_refine_ls_R_factor_all 0.1134
_refine_ls_R_factor_gt 0.0760
_refine_ls_shift/su_max 0.003
_refine_ls_shift/su_mean 0.000
_refine_ls_structure_factor_coef Fsqd
_refine_ls_weighting_details 'w=1/[\s^2^(Fo^2^)+(0.0822P)^2^+3.3701P] where P=(Fo^2^+2Fc^2^)/3'
_refine_ls_weighting_scheme calc
_refine_ls_wR_factor_gt 0.1939
_refine_ls_wR_factor_ref 0.2164
_reflns_Friedel_coverage 0.000
_reflns_number_gt 1908
_reflns_number_total 2814
_reflns_threshold_expression 'I > 2\s(I)'
_cod_data_source_file am0c08526_si_003.cif
_cod_data_source_block 1
_cod_database_code 4517827
_shelx_shelxl_version_number 2014/7
_shelx_space_group_comment
;
The symmetry employed for this shelxl refinement is uniquely defined
by the following loop, which should always be used as a source of
symmetry information in preference to the above space-group names.
They are only intended as comments.
;
_shelx_estimated_absorpt_t_min 0.886
_shelx_estimated_absorpt_t_max 0.938

loop_
_space_group_symop_operation_xyz
'x, y, z'
'-x, -y, -z'

loop_
_atom_site_label
_atom_site_type_symbol
_atom_site_fract_x
_atom_site_fract_y
_atom_site_fract_z
_atom_site_U_iso_or_equiv
_atom_site_adp_type
_atom_site_occupancy
_atom_site_site_symmetry_order
_atom_site_calc_flag
_atom_site_refinement_flags_posn
_atom_site_refinement_flags_adp
_atom_site_refinement_flags_occupancy
_atom_site_disorder_assembly
_atom_site_disorder_group
C1 C 0.6336(8) -0.1355(6) 0.9742(3) 0.0235(11) Uani 1 1 d . . . . .
C4 C 0.9684(9) 0.0363(6) 0.7160(3) 0.0266(11) Uani 1 1 d . . . . .
H4A H 0.9095 0.0445 0.6575 0.032 Uiso 1 1 calc R U . . .
H4B H 1.1312 -0.0133 0.7126 0.032 Uiso 1 1 calc R U . . .
C5 C 0.9176(10) 0.2129(6) 0.7492(3) 0.0336(13) Uani 1 1 d . . . . .
C6 C 0.7725(16) 0.3539(10) 0.4392(5) 0.083(3) Uani 1 1 d . . . . .
H6A H 0.7370 0.4570 0.4723 0.100 Uiso 1 1 calc R U . . .
H6B H 0.7064 0.3869 0.3819 0.100 Uiso 1 1 calc R U . . .
Cl1 Cl 1.0626(4) 0.2780(2) 0.42707(12) 0.0706(6) Uani 1 1 d . . . . .
Cl2 Cl 0.6523(5) 0.2062(3) 0.49077(16) 0.0945(9) Uani 1 1 d . . . . .
N1 N 0.3223(7) -0.0113(5) 1.0512(3) 0.0266(10) Uani 1 1 d . . . . .
N2 N 0.4618(7) -0.1539(5) 1.0241(3) 0.0268(10) Uani 1 1 d . . . . .
N3 N 0.7759(7) -0.2839(5) 0.9492(3) 0.0286(10) Uani 1 1 d . . . . .
H3 H 0.772(10) -0.371(8) 0.975(4) 0.034 Uiso 1 1 d . U . . .
N6 N 0.8698(7) -0.0754(5) 0.7718(3) 0.0248(9) Uani 1 1 d D . . . .
N7 N 1.0555(9) 0.3154(6) 0.6983(3) 0.0424(13) Uani 1 1 d . . . . .
N8 N 0.6748(10) 0.3111(6) 0.7398(3) 0.0469(14) Uani 1 1 d . . . . .
N9 N 0.9832(11) 0.2120(6) 0.8420(3) 0.0450(14) Uani 1 1 d . . . . .
O2 O 1.1230(9) 0.2680(6) 0.6281(3) 0.0594(14) Uani 1 1 d . . . . .
O3 O 1.0802(10) 0.4365(6) 0.7330(3) 0.0631(14) Uani 1 1 d . . . . .
O4 O 0.6328(9) 0.4210(6) 0.6826(3) 0.0685(15) Uani 1 1 d . . . . .
O5 O 0.5465(9) 0.2646(7) 0.7884(3) 0.0734(17) Uani 1 1 d . . . . .
O6 O 0.8749(11) 0.3235(6) 0.8852(3) 0.0696(16) Uani 1 1 d . . . . .
O7 O 1.1494(8) 0.0996(6) 0.8625(3) 0.0517(12) Uani 1 1 d . . . . .
N10A N 0.660(4) -0.086(4) 0.7461(19) 0.044(6) Uani 0.36(7) 1 d D U P A 1
O8A O 0.601(6) -0.204(6) 0.783(3) 0.057(6) Uani 0.36(7) 1 d D U P A 1
O9A O 0.560(5) 0.022(6) 0.694(2) 0.051(7) Uani 0.36(7) 1 d D U P A 1
N10Z N 0.689(3) -0.118(3) 0.7366(11) 0.039(3) Uani 0.64(7) 1 d D U P A 2
O8Z O 0.663(5) -0.257(3) 0.7651(14) 0.053(5) Uani 0.64(7) 1 d D U P A 2
O9Z O 0.578(3) -0.020(4) 0.6834(16) 0.054(5) Uani 0.64(7) 1 d D U P A 2
O1 O 1.3037(6) -0.3981(5) 0.8569(3) 0.0384(10) Uani 1 1 d . . . . .
N4 N 1.2085(7) -0.2749(5) 0.7956(3) 0.0320(10) Uani 1 1 d . . . . .
C2 C 1.0062(8) -0.2098(6) 0.8209(3) 0.0229(10) Uani 1 1 d . . . . .
C3 C 0.9673(8) -0.2950(6) 0.9009(3) 0.0236(11) Uani 1 1 d . . . . .
N5 N 1.1504(7) -0.4098(5) 0.9215(3) 0.0303(10) Uani 1 1 d . . . . .

loop_
_atom_site_aniso_label
_atom_site_aniso_U_11
_atom_site_aniso_U_22
_atom_site_aniso_U_33
_atom_site_aniso_U_23
_atom_site_aniso_U_13
_atom_site_aniso_U_12
C1 0.023(3) 0.017(2) 0.025(2) 0.0031(19) 0.001(2) 0.003(2)
C4 0.035(3) 0.016(2) 0.026(3) 0.0023(19) -0.001(2) -0.004(2)
C5 0.054(4) 0.017(3) 0.028(3) 0.004(2) -0.007(2) -0.008(2)
C6 0.109(7) 0.056(5) 0.061(5) 0.012(4) 0.018(5) 0.011(5)
Cl1 0.0978(16) 0.0556(11) 0.0483(10) -0.0045(8) -0.0143(10) -0.0026(10)
Cl2 0.125(2) 0.0805(16) 0.0885(17) 0.0193(13) -0.0332(15) -0.0468(15)
N1 0.025(2) 0.019(2) 0.030(2) -0.0006(17) 0.0060(18) 0.0031(17)
N2 0.028(2) 0.018(2) 0.029(2) 0.0018(17) 0.0042(18) 0.0014(18)
N3 0.027(2) 0.017(2) 0.036(2) 0.0066(18) 0.0112(19) 0.0018(18)
N6 0.023(2) 0.020(2) 0.029(2) 0.0008(17) 0.0004(17) -0.0041(17)
N7 0.067(4) 0.031(3) 0.035(3) 0.010(2) -0.009(2) -0.023(2)
N8 0.063(4) 0.024(3) 0.042(3) -0.002(2) -0.004(3) 0.010(2)
N9 0.085(4) 0.028(3) 0.028(3) 0.000(2) -0.005(3) -0.025(3)
O2 0.102(4) 0.043(3) 0.042(3) 0.002(2) 0.011(3) -0.037(3)
O3 0.107(4) 0.039(3) 0.053(3) 0.000(2) -0.012(3) -0.037(3)
O4 0.085(4) 0.044(3) 0.069(3) 0.023(2) -0.030(3) -0.008(3)
O5 0.064(3) 0.060(3) 0.064(3) 0.017(3) 0.027(3) 0.028(3)
O6 0.129(5) 0.044(3) 0.040(3) -0.016(2) 0.007(3) -0.028(3)
O7 0.072(3) 0.049(3) 0.041(2) 0.011(2) -0.022(2) -0.030(3)
N10A 0.011(7) 0.075(12) 0.044(9) 0.000(9) 0.002(7) -0.011(8)
O8A 0.017(9) 0.090(13) 0.063(12) 0.016(10) 0.004(8) -0.020(9)
O9A 0.022(8) 0.078(15) 0.039(10) 0.007(11) 0.006(7) 0.004(9)
N10Z 0.020(5) 0.052(7) 0.039(6) 0.004(5) 0.003(4) -0.005(5)
O8Z 0.028(7) 0.076(9) 0.062(7) 0.018(6) -0.001(6) -0.032(7)
O9Z 0.032(6) 0.069(10) 0.048(8) 0.010(7) -0.010(6) 0.003(6)
O1 0.0211(19) 0.032(2) 0.052(2) 0.0139(18) 0.0087(17) 0.0035(16)
N4 0.024(2) 0.023(2) 0.044(3) 0.0088(19) 0.003(2) -0.0014(18)
C2 0.019(2) 0.018(2) 0.030(3) -0.0020(19) 0.001(2) -0.0037(19)
C3 0.022(2) 0.012(2) 0.035(3) -0.0023(19) 0.006(2) -0.0020(19)
N5 0.022(2) 0.021(2) 0.043(3) 0.0038(18) 0.0062(19) 0.0004(17)

loop_
_atom_type_symbol
_atom_type_description
_atom_type_scat_dispersion_real
_atom_type_scat_dispersion_imag
_atom_type_scat_source
C C 0.0033 0.0016 'International Tables Vol C Tables 4.2.6.8 and 6.1.1.4'
H H 0.0000 0.0000 'International Tables Vol C Tables 4.2.6.8 and 6.1.1.4'
N N 0.0061 0.0033 'International Tables Vol C Tables 4.2.6.8 and 6.1.1.4'
O O 0.0106 0.0060 'International Tables Vol C Tables 4.2.6.8 and 6.1.1.4'
Cl Cl 0.1484 0.1585 'International Tables Vol C Tables 4.2.6.8 and 6.1.1.4'

loop_
_geom_angle_atom_site_label_1
_geom_angle_atom_site_label_2
_geom_angle_atom_site_label_3
_geom_angle
_geom_angle_site_symmetry_1
_geom_angle_site_symmetry_3
_geom_angle_publ_flag
N1 C1 N2 126.4(4) 2_657 . ?
N1 C1 N3 118.5(4) 2_657 . ?
N2 C1 N3 115.0(4) . . ?
N6 C4 C5 111.4(4) . . ?
N6 C4 H4A 109.3 . . ?
C5 C4 H4A 109.3 . . ?
N6 C4 H4B 109.3 . . ?
C5 C4 H4B 109.3 . . ?
H4A C4 H4B 108.0 . . ?
N8 C5 C4 112.5(5) . . ?
N8 C5 N9 108.9(5) . . ?
C4 C5 N9 113.2(4) . . ?
N8 C5 N7 107.4(4) . . ?
C4 C5 N7 109.6(4) . . ?
N9 C5 N7 104.9(4) . . ?
Cl2 C6 Cl1 113.3(4) . . ?
Cl2 C6 H6A 108.9 . . ?
Cl1 C6 H6A 108.9 . . ?
Cl2 C6 H6B 108.9 . . ?
Cl1 C6 H6B 108.9 . . ?
H6A C6 H6B 107.7 . . ?
N2 N1 C1 117.1(4) . 2_657 ?
N1 N2 C1 116.4(4) . . ?
C1 N3 C3 124.7(4) . . ?
C1 N3 H3 119(4) . . ?
C3 N3 H3 114(4) . . ?
C2 N6 N10Z 112.8(8) . . ?
C2 N6 N10A 119.6(12) . . ?
C2 N6 C4 120.0(4) . . ?
N10Z N6 C4 115.1(7) . . ?
N10A N6 C4 115.1(10) . . ?
O3 N7 O2 127.9(5) . . ?
O3 N7 C5 115.5(5) . . ?
O2 N7 C5 116.6(5) . . ?
O4 N8 O5 128.0(6) . . ?
O4 N8 C5 116.2(6) . . ?
O5 N8 C5 115.7(5) . . ?
O6 N9 O7 127.7(5) . . ?
O6 N9 C5 118.1(5) . . ?
O7 N9 C5 114.2(5) . . ?
O9A N10A O8A 128.6(17) . . ?
O9A N10A N6 117.4(14) . . ?
O8A N10A N6 114.0(13) . . ?
O9Z N10Z O8Z 126.9(11) . . ?
O9Z N10Z N6 118.5(9) . . ?
O8Z N10Z N6 114.5(8) . . ?
N4 O1 N5 110.4(3) . . ?
C2 N4 O1 106.4(4) . . ?
N4 C2 N6 119.2(4) . . ?
N4 C2 C3 109.1(4) . . ?
N6 C2 C3 131.7(4) . . ?
N5 C3 N3 120.3(4) . . ?
N5 C3 C2 107.9(4) . . ?
N3 C3 C2 131.5(4) . . ?
C3 N5 O1 106.2(4) . . ?

loop_
_geom_bond_atom_site_label_1
_geom_bond_atom_site_label_2
_geom_bond_distance
_geom_bond_site_symmetry_2
_geom_bond_publ_flag
C1 N1 1.342(6) 2_657 ?
C1 N2 1.345(6) . ?
C1 N3 1.368(6) . ?
C4 N6 1.468(6) . ?
C4 C5 1.519(7) . ?
C4 H4A 0.9900 . ?
C4 H4B 0.9900 . ?
C5 N8 1.520(8) . ?
C5 N9 1.522(7) . ?
C5 N7 1.534(7) . ?
C6 Cl2 1.739(9) . ?
C6 Cl1 1.760(10) . ?
C6 H6A 0.9900 . ?
C6 H6B 0.9900 . ?
N1 N2 1.338(6) . ?
N1 C1 1.342(6) 2_657 ?
N3 C3 1.381(6) . ?
N3 H3 0.80(6) . ?
N6 C2 1.396(6) . ?
N6 N10Z 1.414(10) . ?
N6 N10A 1.417(14) . ?
N7 O3 1.213(6) . ?
N7 O2 1.213(6) . ?
N8 O4 1.209(7) . ?
N8 O5 1.207(7) . ?
N9 O6 1.210(7) . ?
N9 O7 1.221(7) . ?
N10A O9A 1.216(13) . ?
N10A O8A 1.233(13) . ?
N10Z O9Z 1.212(9) . ?
N10Z O8Z 1.243(10) . ?
O1 N4 1.370(5) . ?
O1 N5 1.388(5) . ?
N4 C2 1.292(6) . ?
C2 C3 1.440(7) . ?
C3 N5 1.302(6) . ?
